data_2012749
loop_
_publ_author_name
'Masci, Bernardo'
'Colapietro, Marcello'
'Portalone, Gustavo'
'Saccheo, Stefano'

_publ_section_title
;
 1,3-Bridged <i>p</i>-methyloctahomotetraoxacalix[4]arene--bis-crown-3
;
_journal_issue 6
_journal_name_full 'Acta Crystallographica Section C'
_journal_page_first o345
_journal_page_last o346
_journal_paper_doi 10.1107/S0108270102006868
_journal_volume 58
_journal_year 2002
_chemical_formula_iupac 'C44 H52 O10'
_chemical_formula_moiety 'C44 H52 O10'
_chemical_formula_sum 'C44 H52 O10'
_chemical_formula_weight 740.89
_chemical_name_systematic
;
13,21,35,43-tetramethyl-3,6,9,17,25,28,31,39,46,49-
decaoxaheptacyclo[21.21.3^1,23^.3^11,33^.0^2,41^.0^10,15^.0^19,24^.0^32,37^]
pentaconta-1,10,12,14,19,21,23,32,34,36,41,43-dodecaene
;
_space_group_IT_number 15
_symmetry_cell_setting monoclinic
_symmetry_space_group_name_Hall '-C 2yc'
_symmetry_space_group_name_H-M 'C 1 2/c 1'
_cell_angle_alpha 90
_cell_angle_beta 137.36(3)
_cell_angle_gamma 90
_cell_formula_units_Z 8
_cell_length_a 29.982(5)
_cell_length_b 14.154(3)
_cell_length_c 27.612(2)
_cell_measurement_reflns_used 16
_cell_measurement_temperature 293
_cell_measurement_theta_max 18.00
_cell_measurement_theta_min 14.00
_cell_volume 7937(5)
_computing_cell_refinement XCS
_computing_data_collection 'XCS (Colapietro et al., 1992)'
_computing_data_reduction XCS
_computing_molecular_graphics 'ORTEP-3 (Farrugia, 1997)'
_computing_publication_material 'CAOS and PARST97 (Nardelli, 1995)'
_computing_structure_refinement 'CAOS  (Camalli & Spagna, 1994)'
_computing_structure_solution 'SIR97 (Altomare et al., 1999)'
_diffrn_ambient_temperature 293
_diffrn_measured_fraction_theta_full 0.989
_diffrn_measured_fraction_theta_max 0.989
_diffrn_measurement_device 'Huber CS four-circle'
_diffrn_measurement_method \w
_diffrn_radiation_monochromator graphite
_diffrn_radiation_source 'X-ray tube'
_diffrn_radiation_type MoK\a
_diffrn_radiation_wavelength 0.71069
_diffrn_reflns_av_R_equivalents 0.022
_diffrn_reflns_limit_h_max 39
_diffrn_reflns_limit_h_min 0
_diffrn_reflns_limit_k_max 18
_diffrn_reflns_limit_k_min 0
_diffrn_reflns_limit_l_max 24
_diffrn_reflns_limit_l_min -35
_diffrn_reflns_number 11136
_diffrn_reflns_theta_full 27.97
_diffrn_reflns_theta_max 27.97
_diffrn_reflns_theta_min 2.15
_diffrn_standards_decay_% none
_diffrn_standards_interval_count 97
_diffrn_standards_number 3
_exptl_absorpt_coefficient_mu 0.087
_exptl_absorpt_correction_type none
_exptl_crystal_colour colourless
_exptl_crystal_density_diffrn 1.240
_exptl_crystal_density_meas ?
_exptl_crystal_density_method 'not measured'
_exptl_crystal_description prism
_exptl_crystal_F_000 3168
_exptl_crystal_size_max 0.3
_exptl_crystal_size_mid 0.2
_exptl_crystal_size_min 0.2
_refine_diff_density_max 0.18
_refine_diff_density_min -0.19
_refine_ls_extinction_method none
_refine_ls_goodness_of_fit_all 0.853
_refine_ls_goodness_of_fit_ref 0.853
_refine_ls_hydrogen_treatment constr
_refine_ls_matrix_type full
_refine_ls_number_parameters 496
_refine_ls_number_reflns 4754
_refine_ls_R_factor_all 0.052
_refine_ls_R_factor_gt 0.052
_refine_ls_shift/su_max 0.000
_refine_ls_shift/su_mean 0.000
_refine_ls_structure_factor_coef F
_refine_ls_weighting_details 'w = 1/(3.7038+0.0304F+0.0009F^2^)'
_refine_ls_weighting_scheme calc
_refine_ls_wR_factor_all 0.067
_refine_ls_wR_factor_gt 0.067
_refine_ls_wR_factor_ref 0.067
_reflns_number_gt 4754
_reflns_number_total 9464
_reflns_threshold_expression F>3\s(F)
_cod_data_source_file fg1641.cif
_cod_data_source_block I
_cod_depositor_comments
;
The following automatic conversions were performed:

'_exptl_crystal_density_meas' value 'not measured' was changed to '?'
- the value is perceived as not measured.

Automatic conversion script
Id: cif_fix_values 3008 2015-01-20 13:52:24Z robertas 
;
_cod_original_sg_symbol_H-M 'C 2/c'
_cod_database_code 2012749
_cod_database_fobs_code 2012749

loop_
_symmetry_equiv_pos_as_xyz
+x,+y,+z
-x,-y,-z
-x,+y,1/2-z
+x,-y,1/2+z
1/2+x,1/2+y,+z
1/2-x,1/2-y,-z
1/2-x,1/2+y,1/2-z
1/2+x,1/2-y,1/2+z

loop_
_atom_site_aniso_label
_atom_site_aniso_U_11
_atom_site_aniso_U_22
_atom_site_aniso_U_33
_atom_site_aniso_U_12
_atom_site_aniso_U_13
_atom_site_aniso_U_23
O1 0.0610(10) 0.0470(10) 0.091(2) 0.0040(10) 0.0530(10) 0.0070(10)
O2 0.105(2) 0.0470(10) 0.083(2) 0.0160(10) 0.078(2) 0.0130(10)
O3 0.0680(10) 0.0470(10) 0.0690(10) -0.0010(10) 0.0420(10) 0.0040(10)
O4 0.106(2) 0.0440(10) 0.082(2) 0.0030(10) 0.077(2) 0.0010(10)
O5 0.088(2) 0.0520(10) 0.0730(10) -0.0130(10) 0.0670(10) -0.0090(10)
O6 0.0700(10) 0.080(2) 0.0590(10) 0.0250(10) 0.0520(10) 0.0190(10)
O7 0.096(2) 0.0510(10) 0.0710(10) -0.0170(10) 0.0660(10) -0.0120(10)
O8 0.0650(10) 0.0580(10) 0.0700(10) 0.0110(10) 0.0550(10) 0.0100(10)
O9 0.115(2) 0.0470(10) 0.085(2) -0.0030(10) 0.072(2) -0.0020(10)
O10 0.0610(10) 0.0550(10) 0.0640(10) 0.0010(10) 0.0440(10) -0.0010(10)
C11 0.066(2) 0.043(2) 0.063(2) -0.0030(10) 0.053(2) -0.0010(10)
C12 0.055(2) 0.045(2) 0.067(2) 0.0000(10) 0.046(2) 0.0020(10)
C13 0.061(2) 0.052(2) 0.080(2) 0.0030(10) 0.055(2) -0.005(2)
C14 0.061(2) 0.071(2) 0.068(2) -0.005(2) 0.051(2) -0.011(2)
C15 0.057(2) 0.063(2) 0.063(2) 0.0070(10) 0.045(2) 0.009(2)
C16 0.065(2) 0.042(2) 0.073(2) 0.0040(10) 0.057(2) 0.0060(10)
C18 0.064(2) 0.069(2) 0.075(2) 0.010(2) 0.052(2) 0.021(2)
C19 0.090(2) 0.046(2) 0.106(3) 0.013(2) 0.083(2) 0.013(2)
C21 0.061(2) 0.055(2) 0.053(2) 0.0120(10) 0.045(2) 0.0110(10)
C22 0.075(2) 0.046(2) 0.056(2) 0.0080(10) 0.051(2) 0.0070(10)
C23 0.064(2) 0.051(2) 0.059(2) -0.0060(10) 0.046(2) -0.0010(10)
C24 0.056(2) 0.052(2) 0.053(2) 0.0020(10) 0.040(2) 0.0020(10)
C25 0.059(2) 0.045(2) 0.054(2) 0.0050(10) 0.040(2) 0.0020(10)
C26 0.052(2) 0.053(2) 0.047(2) 0.0010(10) 0.0340(10) 0.0050(10)
C27 0.070(2) 0.071(2) 0.087(2) 0.010(2) 0.060(2) 0.004(2)
C28 0.109(3) 0.048(2) 0.082(2) 0.006(2) 0.078(2) 0.004(2)
C29 0.062(2) 0.074(2) 0.061(2) -0.009(2) 0.043(2) 0.003(2)
C31 0.077(2) 0.042(2) 0.053(2) -0.0090(10) 0.049(2) -0.0070(10)
C32 0.066(2) 0.046(2) 0.047(2) 0.0010(10) 0.040(2) -0.0010(10)
C33 0.065(2) 0.038(2) 0.053(2) 0.0000(10) 0.040(2) -0.0010(10)
C34 0.066(2) 0.049(2) 0.049(2) -0.0080(10) 0.038(2) -0.0050(10)
C35 0.066(2) 0.057(2) 0.055(2) 0.007(2) 0.041(2) 0.0030(10)
C36 0.081(2) 0.043(2) 0.054(2) 0.005(2) 0.051(2) 0.0020(10)
C38 0.068(2) 0.063(2) 0.063(2) -0.003(2) 0.046(2) -0.006(2)
C39 0.109(3) 0.050(2) 0.076(2) 0.019(2) 0.074(2) 0.012(2)
C41 0.056(2) 0.046(2) 0.065(2) 0.0090(10) 0.049(2) 0.0070(10)
C42 0.064(2) 0.045(2) 0.076(2) 0.0050(10) 0.057(2) 0.0000(10)
C43 0.065(2) 0.052(2) 0.068(2) 0.005(2) 0.047(2) -0.004(2)
C44 0.062(2) 0.059(2) 0.063(2) 0.015(2) 0.046(2) 0.009(2)
C45 0.064(2) 0.052(2) 0.073(2) 0.008(2) 0.052(2) 0.012(2)
C46 0.050(2) 0.046(2) 0.066(2) 0.0060(10) 0.044(2) 0.0040(10)
C47 0.097(3) 0.090(3) 0.076(2) 0.018(2) 0.065(2) 0.015(2)
C48 0.087(2) 0.051(2) 0.102(3) -0.004(2) 0.077(2) -0.005(2)
C49 0.062(2) 0.059(2) 0.080(2) -0.010(2) 0.052(2) -0.006(2)
C50 0.089(2) 0.058(2) 0.075(2) -0.017(2) 0.065(2) -0.012(2)
C52 0.103(3) 0.053(2) 0.104(3) -0.007(2) 0.086(3) -0.007(2)
C53 0.108(3) 0.049(2) 0.091(3) -0.014(2) 0.082(2) -0.011(2)
C60 0.076(2) 0.069(2) 0.061(2) 0.016(2) 0.055(2) 0.016(2)
C61 0.070(2) 0.057(2) 0.068(2) 0.004(2) 0.056(2) 0.005(2)
C62 0.069(2) 0.058(2) 0.066(2) 0.005(2) 0.050(2) -0.002(2)
C63 0.076(2) 0.070(2) 0.070(2) 0.024(2) 0.059(2) 0.014(2)
C17 0.078(3) 0.130(4) 0.082(3) -0.011(2) 0.062(2) -0.033(3)
C37 0.076(2) 0.071(2) 0.074(2) -0.019(2) 0.049(2) -0.010(2)
C51 0.169(4) 0.051(2) 0.102(3) -0.028(2) 0.110(3) -0.019(2)

loop_
_atom_site_label
_atom_site_fract_x
_atom_site_fract_y
_atom_site_fract_z
_atom_site_U_iso_or_equiv
_atom_site_thermal_displace_type
_atom_site_occupancy
O1 0.76510(10) 0.19210(10) 0.61940(10) 0.069(2) Uani 1.000
O2 0.53790(10) 0.53440(10) 0.47460(10) 0.069(2) Uani 1.000
O3 0.65840(10) 0.97460(10) 0.55160(10) 0.070(2) Uani 1.000
O4 0.87620(10) 0.64990(10) 0.69170(10) 0.069(2) Uani 1.000
O5 0.63840(10) 0.36990(10) 0.59160(10) 0.063(2) Uani 1.000
O6 0.63580(10) 0.7089(2) 0.47780(10) 0.065(2) Uani 1.000
O7 0.74190(10) 0.73880(10) 0.66410(10) 0.068(2) Uani 1.000
O8 0.82490(10) 0.44420(10) 0.60310(10) 0.059(2) Uani 1.000
O9 0.73600(10) 0.5645(2) 0.71630(10) 0.083(3) Uani 1.000
O10 0.67250(10) 0.55730(10) 0.44310(10) 0.062(2) Uani 1.000
C11 0.61810(10) 0.3357(2) 0.5303(2) 0.051(3) Uani 1.000
C12 0.65440(10) 0.2631(2) 0.5382(2) 0.054(3) Uani 1.000
C13 0.6319(2) 0.2259(2) 0.4765(2) 0.061(3) Uani 1.000
C14 0.5757(2) 0.2596(2) 0.4092(2) 0.062(3) Uani 1.000
C15 0.54060(10) 0.3310(2) 0.4042(2) 0.059(3) Uani 1.000
C16 0.56010(10) 0.3702(2) 0.4634(2) 0.053(3) Uani 1.000
C18 0.7149(2) 0.2222(2) 0.6113(2) 0.069(3) Uani 1.000
C19 0.5155(2) 0.4381(2) 0.4544(2) 0.069(4) Uani 1.000
C21 0.58320(10) 0.7475(2) 0.4608(2) 0.053(3) Uani 1.000
C22 0.5326(2) 0.6889(2) 0.4366(2) 0.056(3) Uani 1.000
C23 0.4818(2) 0.7279(2) 0.4229(2) 0.057(3) Uani 1.000
C24 0.48020(10) 0.8243(2) 0.4334(2) 0.053(2) Uani 1.000
C25 0.53170(10) 0.8803(2) 0.4579(2) 0.055(2) Uani 1.000
C26 0.58350(10) 0.8446(2) 0.47210(10) 0.053(2) Uani 1.000
C27 0.4241(2) 0.8657(3) 0.4170(2) 0.073(3) Uani 1.000
C28 0.5321(2) 0.5837(2) 0.4251(2) 0.071(4) Uani 1.000
C29 0.6388(2) 0.9085(2) 0.5000(2) 0.068(3) Uani 1.000
C31 0.7848(2) 0.8087(2) 0.6811(2) 0.055(3) Uani 1.000
C32 0.7620(2) 0.9021(2) 0.6585(2) 0.055(2) Uani 1.000
C33 0.8053(2) 0.9692(2) 0.6739(2) 0.055(3) Uani 1.000
C34 0.8680(2) 0.9469(2) 0.7090(2) 0.058(3) Uani 1.000
C35 0.8889(2) 0.8532(2) 0.7306(2) 0.063(3) Uani 1.000
C36 0.8476(2) 0.7834(2) 0.7165(2) 0.058(3) Uani 1.000
C38 0.6934(2) 0.9305(2) 0.6181(2) 0.067(3) Uani 1.000
C39 0.8717(2) 0.6821(2) 0.7372(2) 0.072(4) Uani 1.000
C41 0.85310(10) 0.4200(2) 0.6700(2) 0.051(3) Uani 1.000
C42 0.8978(2) 0.4810(2) 0.7276(2) 0.057(3) Uani 1.000
C43 0.9244(2) 0.4543(2) 0.7932(2) 0.063(3) Uani 1.000
C44 0.9083(2) 0.3686(2) 0.8025(2) 0.062(3) Uani 1.000
C45 0.8659(2) 0.3079(2) 0.7442(2) 0.060(3) Uani 1.000
C46 0.83780(10) 0.3321(2) 0.6774(2) 0.053(3) Uani 1.000
C47 0.9368(2) 0.3430(3) 0.8742(2) 0.086(4) Uani 1.000
C48 0.9201(2) 0.5718(2) 0.7212(2) 0.072(4) Uani 1.000
C49 0.7930(2) 0.2656(2) 0.6138(2) 0.067(3) Uani 1.000
C50 0.6795(2) 0.4539(2) 0.6215(2) 0.069(3) Uani 1.000
C52 0.6991(2) 0.6462(2) 0.6944(2) 0.076(4) Uani 1.000
C53 0.7415(2) 0.7308(2) 0.7156(2) 0.073(4) Uani 1.000
C60 0.6303(2) 0.7118(2) 0.4217(2) 0.064(3) Uani 1.000
C61 0.6867(2) 0.6549(2) 0.4470(2) 0.060(3) Uani 1.000
C62 0.7294(2) 0.4991(2) 0.4850(2) 0.063(3) Uani 1.000
C63 0.7646(2) 0.4971(2) 0.5606(2) 0.067(3) Uani 1.000
C17 0.5518(2) 0.2184(5) 0.3430(2) 0.094(4) Uani 1.000
C37 0.9125(2) 1.0212(3) 0.7224(2) 0.080(3) Uani 1.000
C51 0.6955(3) 0.4813(2) 0.6841(2) 0.097(5) Uani 1.000
H13 0.6583 0.1751 0.4824 0.061 Uiso 1.000
H15 0.5020 0.3553 0.3603 0.058 Uiso 1.000
H23 0.4468 0.6886 0.4054 0.054 Uiso 1.000
H25 0.5328 0.9455 0.4685 0.052 Uiso 1.000
H33 0.7889 1.0324 0.6579 0.054 Uiso 1.000
H35 0.9337 0.8356 0.7572 0.062 Uiso 1.000
H43 0.9551 0.4920 0.8328 0.062 Uiso 1.000
H45 0.8551 0.2477 0.7504 0.060 Uiso 1.000
H181 0.7348 0.2681 0.6498 0.07 Uiso 1.000
H182 0.7049 0.1711 0.6238 0.07 Uiso 1.000
H191 0.5099 0.4136 0.4847 0.07 Uiso 1.000
H192 0.4706 0.4404 0.4018 0.07 Uiso 1.000
H281 0.5692 0.5665 0.4328 0.07 Uiso 1.000
H282 0.4916 0.5630 0.3797 0.07 Uiso 1.000
H291 0.6778 0.8700 0.5195 0.067 Uiso 1.000
H292 0.6263 0.9438 0.4620 0.067 Uiso 1.000
H381 0.6703 0.8798 0.6116 0.066 Uiso 1.000
H382 0.6966 0.9805 0.6466 0.07 Uiso 1.000
H391 0.9170 0.6788 0.7855 0.07 Uiso 1.000
H392 0.8386 0.6426 0.7301 0.07 Uiso 1.000
H481 0.9243 0.5636 0.6896 0.07 Uiso 1.000
H482 0.9650 0.5901 0.7692 0.07 Uiso 1.000
H491 0.7543 0.3008 0.5660 0.07 Uiso 1.000
H492 0.8223 0.2325 0.6133 0.07 Uiso 1.000
H501 0.7220 0.4429 0.6371 0.07 Uiso 1.000
H502 0.6508 0.5026 0.5823 0.07 Uiso 1.000
H521 0.6595 0.6406 0.6405 0.07 Uiso 1.000
H522 0.6866 0.6500 0.7190 0.07 Uiso 1.000
H531 0.7891 0.7212 0.7630 0.07 Uiso 1.000
H532 0.7194 0.7895 0.7141 0.07 Uiso 1.000
H601 0.5861 0.6816 0.3771 0.06 Uiso 1.000
H602 0.6321 0.7786 0.4112 0.062 Uiso 1.000
H611 0.7311 0.6745 0.5008 0.060 Uiso 1.000
H612 0.6918 0.6673 0.4163 0.060 Uiso 1.000
H621 0.7616 0.5223 0.4854 0.062 Uiso 1.000
H622 0.7118 0.4348 0.4623 0.06 Uiso 1.000
H631 0.7735 0.5558 0.5795 0.067 Uiso 1.000
H632 0.7347 0.4680 0.5632 0.07 Uiso 1.000
H171 0.5719 0.2514 0.3324 0.098 Uiso 0.578
H172 0.5647 0.1524 0.3516 0.098 Uiso 0.634
H173 0.5053 0.2233 0.3041 0.098 Uiso 0.615
H174 0.5227 0.1667 0.3262 0.098 Uiso 0.422
H175 0.5300 0.2657 0.3072 0.098 Uiso 0.366
H176 0.5893 0.1948 0.3547 0.098 Uiso 0.385
H271 0.3901 0.8866 0.3681 0.07 Uiso 0.666
H272 0.4062 0.8186 0.4242 0.07 Uiso 0.552
H273 0.4395 0.9183 0.4481 0.07 Uiso 0.671
H274 0.4338 0.8624 0.4588 0.07 Uiso 0.334
H275 0.4177 0.9304 0.4028 0.07 Uiso 0.448
H276 0.3843 0.8307 0.3789 0.07 Uiso 0.329
H371 0.9067 1.0222 0.6830 0.079 Uiso 0.731
H372 0.9024 1.0816 0.7274 0.079 Uiso 0.640
H373 0.9580 1.0058 0.7656 0.079 Uiso 0.735
H374 0.9381 1.0509 0.7676 0.079 Uiso 0.269
H375 0.9423 0.9914 0.7233 0.079 Uiso 0.360
H376 0.8867 1.0673 0.6851 0.079 Uiso 0.265
H471 0.9202 0.3805 0.8870 0.09 Uiso 1.000
H472 0.9274 0.2789 0.8757 0.09 Uiso 1.000
H473 0.9835 0.3507 0.9102 0.09 Uiso 1.000
H511 0.6555 0.4940 0.6696 0.096 Uiso 1.000
H512 0.7188 0.4307 0.7183 0.096 Uiso 1.000

loop_
_atom_type_symbol
_atom_type_description
_atom_type_scat_dispersion_real
_atom_type_scat_dispersion_imag
_atom_type_scat_source
'H   ' 'Hydrogen    ' 0.0000 0.0000 ' Int. Tab. C, 4.2.6.8, 6.1.1.4'
'C   ' 'Carbon      ' 0.0020 0.0020 ' Int. Tab. C, 4.2.6.8, 6.1.1.4'
'O   ' 'Oxygen      ' 0.0080 0.0060 ' Int. Tab. C, 4.2.6.8, 6.1.1.4'

loop_
_geom_angle_atom_site_label_1
_geom_angle_atom_site_label_2
_geom_angle_atom_site_label_3
_geom_angle
_geom_angle_publ_flag
C49 O1 C18 114.1(3) no
C28 O2 C19 113.6(5) no
C38 O3 C29 111.9(3) no
C48 O4 C39 112.9(5) no
C11 O5 C50 113.7(3) no
C60 O6 C21 115.3(6) no
C53 O7 C31 113.5(5) no
C63 O8 C41 112.3(3) no
C51 O9 C52 111.9(7) no
C62 O10 C61 112.8(5) no
C12 C11 O5 118.1(3) no
C16 C11 O5 119.4(4) no
C16 C11 C12 122.3(6) no
C13 C12 C11 117.9(7) no
C18 C12 C11 121.3(6) no
C18 C12 C13 120.7(4) no
C14 C13 C12 121.9(4) no
H13 C13 C12 117.6 no
H13 C13 C14 120.5 no
C17 C14 C15 120.8(8) no
C13 C14 C15 117.9(6) no
C13 C14 C17 121.3(5) no
C14 C15 C16 122.9(8) no
H15 C15 C16 115.3 no
H15 C15 C14 121.8 no
C15 C16 C11 117.1(4) no
C19 C16 C11 122.0(5) no
C19 C16 C15 120.4(3) no
H182 C18 C12 112.9 no
H181 C18 C12 111.4 no
H181 C18 H182 102.5 no
O1 C18 C12 114.6(5) no
O1 C18 H182 107.4 no
O1 C18 H181 107.3 no
H191 C19 C16 107.8 no
O2 C19 C16 115.7(6) no
O2 C19 H191 108.3 no
H192 C19 C16 109.5 no
H192 C19 H191 109.6 no
H192 C19 O2 105.8 no
C26 C21 O6 119.4(5) no
C22 C21 O6 119.7(3) no
C22 C21 C26 120.8(5) no
C21 C22 C28 121.5(5) no
C23 C22 C28 119.5(5) no
C23 C22 C21 119.0(3) no
H23 C23 C24 118.9 no
C22 C23 C24 121.8(5) no
C22 C23 H23 119.2 no
C27 C24 C25 121.4(3) no
C23 C24 C25 117.6(4) no
C23 C24 C27 121.1(5) no
H25 C25 C26 118.8 no
C24 C25 C26 122.7(3) no
C24 C25 H25 118.4 no
C29 C26 C21 121.5(5) no
C25 C26 C21 118.1(5) no
C25 C26 C29 120.5(3) no
H275 C27 H272 140.6 no
H276 C27 H272 56.0 no
H276 C27 H275 109.3 no
H273 C27 H272 109.3 no
H273 C27 H275 56.3 no
H273 C27 H276 140.6 no
C24 C27 H272 109.8 no
C24 C27 H275 109.6 no
C24 C27 H276 109.8 no
C24 C27 H273 109.6 no
H274 C27 H272 56.1 no
H274 C27 H275 109.4 no
H274 C27 H276 109.1 no
H274 C27 H273 56.2 no
H274 C27 C24 109.7 no
H271 C27 H272 109.1 no
H271 C27 H275 56.2 no
H271 C27 H276 56.1 no
H271 C27 H273 109.4 no
H271 C27 C24 109.7 no
H271 C27 H274 140.6 no
H282 C28 H281 110.3 no
C22 C28 H281 110.9 no
C22 C28 H282 112.7 no
O2 C28 H281 110.2 no
O2 C28 H282 104.7 no
O2 C28 C22 107.8(4) no
O3 C29 H292 107.2 no
C26 C29 H292 110.9 no
C26 C29 O3 113.1(3) no
H291 C29 H292 103.4 no
H291 C29 O3 111.0 no
H291 C29 C26 110.7 no
O7 C31 C36 119.3(4) no
C32 C31 C36 121.3(5) no
C32 C31 O7 119.3(6) no
C33 C32 C31 117.7(6) no
C38 C32 C31 122.3(5) no
C38 C32 C33 120.0(4) no
C32 C33 H33 116.6 no
C34 C33 H33 120.7 no
C34 C33 C32 122.7(4) no
C35 C34 C33 118.0(5) no
C37 C34 C33 121.0(4) no
C37 C34 C35 121.0(7) no
C34 C35 H35 119.9 no
C36 C35 H35 118.5 no
C36 C35 C34 121.6(7) no
C31 C36 C39 122.3(5) no
C35 C36 C39 119.0(6) no
C35 C36 C31 118.7(4) no
H381 C38 O3 110.8 no
C32 C38 O3 112.6(4) no
C32 C38 H381 111.1 no
H382 C38 O3 104.8 no
H382 C38 H381 108.9 no
H382 C38 C32 108.3 no
H391 C39 C36 111.0 no
H392 C39 C36 108.5 no
H392 C39 H391 114.2 no
O4 C39 C36 107.3(4) no
O4 C39 H391 104.5 no
O4 C39 H392 111.2 no
O8 C41 C42 119.9(3) no
C46 C41 C42 122.1(6) no
C46 C41 O8 117.9(5) no
C43 C42 C41 117.9(4) no
C48 C42 C41 121.9(6) no
C48 C42 C43 120.1(3) no
H43 C43 C44 117.6 no
C42 C43 C44 122.0(3) no
C42 C43 H43 120.4 no
C47 C44 C43 120.5(3) no
C45 C44 C43 118.1(6) no
C45 C44 C47 121.4(4) no
C46 C45 C44 121.8(4) no
H45 C45 C44 118.6 no
H45 C45 C46 119.6 no
C49 C46 C41 119.4(6) no
C45 C46 C41 118.0(6) no
C45 C46 C49 122.5(3) no
C44 C47 H472 112.6 no
H473 C47 H472 108.4 no
H473 C47 C44 108.8 no
H471 C47 H472 104.9 no
H471 C47 C44 113.9 no
H471 C47 H473 108.2 no
C42 C48 O4 114.9(5) no
H482 C48 O4 109.3 no
H482 C48 C42 109.9 no
H481 C48 O4 104.7 no
H481 C48 C42 111.2 no
H481 C48 H482 106.5 no
O1 C49 H492 104.6 no
C46 C49 H492 105.6 no
C46 C49 O1 114.7(5) no
H491 C49 H492 112.2 no
H491 C49 O1 107.0 no
H491 C49 C46 112.5 no
H501 C50 C51 108.7 no
H502 C50 C51 111.4 no
H502 C50 H501 112.1 no
O5 C50 C51 106.8(4) no
O5 C50 H501 113.1 no
O5 C50 H502 104.6 no
O9 C52 H522 109.0 no
H521 C52 H522 112.4 no
H521 C52 O9 105.8 no
C53 C52 H522 109.0 no
C53 C52 O9 108.5(7) no
C53 C52 H521 112.0 no
O7 C53 H532 111.4 no
C52 C53 H532 106.7 no
C52 C53 O7 107.1(6) no
H531 C53 H532 114.1 no
H531 C53 O7 105.1 no
H531 C53 C52 112.3 no
H601 C60 H602 110.1 no
C61 C60 H602 111.2 no
C61 C60 H601 110.7 no
O6 C60 H602 110.5 no
O6 C60 H601 107.7 no
O6 C60 C61 106.6(6) no
H612 C61 O10 109.5 no
C60 C61 O10 108.4(5) no
C60 C61 H612 109.8 no
H611 C61 O10 110.7 no
H611 C61 H612 109.0 no
H611 C61 C60 109.4 no
O10 C62 H621 112.6 no
C63 C62 H621 107.7 no
C63 C62 O10 109.8(4) no
H622 C62 H621 111.2 no
H622 C62 O10 104.5 no
H622 C62 C63 111.1 no
O8 C63 H632 111.6 no
H631 C63 H632 103.3 no
H631 C63 O8 110.0 no
C62 C63 H632 110.3 no
C62 C63 O8 108.6(4) no
C62 C63 H631 113.0 no
H171 C17 H172 108.4 no
H175 C17 H172 141.0 no
H175 C17 H171 56.5 no
H173 C17 H172 109.6 no
H173 C17 H171 110.4 no
H173 C17 H175 57.0 no
H174 C17 H172 55.9 no
H174 C17 H171 140.9 no
H174 C17 H175 110.5 no
H174 C17 H173 56.7 no
C14 C17 H172 109.1 no
C14 C17 H171 109.6 no
C14 C17 H175 109.9 no
C14 C17 H173 109.7 no
C14 C17 H174 109.4 no
H176 C17 H172 55.5 no
H176 C17 H171 55.8 no
H176 C17 H175 109.3 no
H176 C17 H173 141.0 no
H176 C17 H174 108.5 no
H176 C17 C14 109.2 no
H374 C37 H372 56.7 no
H375 C37 H372 140.4 no
H375 C37 H374 108.6 no
H371 C37 H372 109.6 no
H371 C37 H374 140.3 no
H371 C37 H375 55.6 no
H376 C37 H372 56.7 no
H376 C37 H374 110.1 no
H376 C37 H375 108.7 no
H376 C37 H371 56.1 no
C34 C37 H372 110.1 no
C34 C37 H374 109.9 no
C34 C37 H375 109.5 no
C34 C37 H371 109.8 no
C34 C37 H376 110.0 no
H373 C37 H372 109.6 no
H373 C37 H374 56.1 no
H373 C37 H375 55.5 no
H373 C37 H371 108.1 no
H373 C37 H376 140.4 no
H373 C37 C34 109.6 no
H512 C51 O9 109.4 no
H511 C51 O9 109.3 no
H511 C51 H512 109.5 no
C50 C51 O9 109.9(4) no
C50 C51 H512 109.4 no
C50 C51 H511 109.4 no
H176 H171 C17 62.7 no
H175 H171 C17 61.0 no
H175 H171 H176 120.0 no
H174 H172 C17 61.3 no
H176 H172 C17 62.3 no
H176 H172 H174 120.0 no
H174 H173 C17 62.3 no
H175 H173 C17 61.6 no
H175 H173 H174 120.0 no
H172 H174 C17 62.7 no
H173 H174 C17 61.0 no
H173 H174 H172 120.0 no
H173 H175 H171 120.0 no
C17 H175 H171 62.4 no
C17 H175 H173 61.4 no
C17 H176 H172 62.2 no
H171 H176 H172 120.0 no
H171 H176 C17 61.5 no
C27 H271 H275 61.8 no
H276 H271 H275 120.0 no
H276 H271 C27 62.1 no
C27 H272 H276 62.0 no
H274 H272 H276 120.0 no
H274 H272 C27 61.8 no
H275 H273 H274 120.0 no
C27 H273 H274 62.0 no
C27 H273 H275 61.9 no
H273 H274 H272 120.0 no
C27 H274 H272 62.1 no
C27 H274 H273 61.8 no
H271 H275 C27 62.0 no
H273 H275 C27 61.8 no
H273 H275 H271 120.0 no
H271 H276 C27 61.8 no
H272 H276 C27 62.0 no
H272 H276 H271 120.0 no
H375 H371 H376 120.0 no
C37 H371 H376 61.3 no
C37 H371 H375 62.5 no
H374 H372 H376 120.0 no
C37 H372 H376 62.0 no
C37 H372 H374 62.0 no
H375 H373 H374 120.0 no
C37 H373 H374 61.3 no
C37 H373 H375 62.6 no
C37 H374 H372 61.3 no
H373 H374 H372 120.0 no
H373 H374 C37 62.6 no
C37 H375 H371 61.9 no
H373 H375 H371 120.0 no
H373 H375 C37 61.9 no
C37 H376 H372 61.3 no
H371 H376 H372 120.0 no
H371 H376 C37 62.6 no

loop_
_geom_bond_atom_site_label_1
_geom_bond_atom_site_label_2
_geom_bond_site_symmetry_1
_geom_bond_site_symmetry_2
_geom_bond_distance
_geom_bond_publ_flag
O1 C18 . . 1.416(6) no
O1 C49 . . 1.414(5) no
O2 C19 . . 1.438(5) no
O2 C28 . . 1.425(6) no
O3 C29 . . 1.421(7) no
O3 C38 . . 1.423(4) no
O4 C39 . . 1.431(6) no
O4 C48 . . 1.429(8) no
O5 C11 . . 1.397(7) no
O5 C50 . . 1.455(7) no
O6 C21 . . 1.385(7) no
O6 C60 . . 1.433(6) no
O7 C31 . . 1.402(6) no
O7 C53 . . 1.437(6) no
O8 C41 . . 1.396(8) no
O8 C63 . . 1.445(9) no
O9 C52 . . 1.393(7) no
O9 C51 . . 1.436(9) no
O10 C61 . . 1.426(4) no
O10 C62 . . 1.423(8) no
C11 C12 . . 1.393(6) no
C11 C16 . . 1.400(10) no
C12 C13 . . 1.394(9) no
C12 C18 . . 1.520(10) no
C13 C14 . . 1.380(10) no
C13 H13 . . 0.990 no
C14 C15 . . 1.389(6) no
C14 C17 . . 1.510(10) no
C15 C16 . . 1.386(8) no
C15 H15 . . 0.929 no
C16 C19 . . 1.511(7) no
C18 H181 . . 0.987 no
C18 H182 . . 0.938 no
C19 H191 . . 1.026 no
C19 H192 . . 1.023 no
C21 C22 . . 1.395(8) no
C21 C26 . . 1.409(4) no
C22 C23 . . 1.386(8) no
C22 C28 . . 1.520(4) no
C23 C24 . . 1.403(4) no
C23 H23 . . 0.948 no
C24 C25 . . 1.389(8) no
C24 C27 . . 1.505(9) no
C25 C26 . . 1.388(7) no
C25 H25 . . 0.960 no
C26 C29 . . 1.512(8) no
C27 H271 . . 0.962 no
C27 H272 . . 0.963 no
C27 H273 . . 0.959 no
C27 H274 . . 0.961 no
C27 H275 . . 0.959 no
C27 H276 . . 0.963 no
C28 H281 . . 0.999 no
C28 H282 . . 0.945 no
C29 H291 . . 1.014 no
C29 H292 . . 0.956 no
C31 C32 . . 1.406(6) no
C31 C36 . . 1.390(10) no
C32 C33 . . 1.398(7) no
C32 C38 . . 1.500(10) no
C33 C34 . . 1.380(10) no
C33 H33 . . 0.958 no
C34 C35 . . 1.400(6) no
C34 C37 . . 1.516(8) no
C35 C36 . . 1.397(7) no
C35 H35 . . 0.976 no
C36 C39 . . 1.515(6) no
C38 H381 . . 0.920 no
C38 H382 . . 1.010 no
C39 H391 . . 0.980 no
C39 H392 . . 1.025 no
C41 C42 . . 1.390(10) no
C41 C46 . . 1.392(4) no
C42 C43 . . 1.390(10) no
C42 C48 . . 1.519(5) no
C43 C44 . . 1.397(5) no
C43 H43 . . 0.920 no
C44 C45 . . 1.390(10) no
C44 C47 . . 1.510(10) no
C45 C46 . . 1.400(10) no
C45 H45 . . 0.969 no
C46 C49 . . 1.520(10) no
C47 H471 . . 0.957 no
C47 H472 . . 0.960 no
C47 H473 . . 0.954 no
C48 H481 . . 0.975 no
C48 H482 . . 1.005 no
C49 H491 . . 1.040 no
C49 H492 . . 1.003 no
C50 C51 . . 1.470(10) no
C50 H501 . . 1.011 no
C50 H502 . . 1.008 no
C52 C53 . . 1.514(9) no
C52 H521 . . 1.015 no
C52 H522 . . 0.992 no
C53 H531 . . 1.009 no
C53 H532 . . 1.045 no
C60 C61 . . 1.500(9) no
C60 H601 . . 1.027 no
C60 H602 . . 1.001 no
C61 H611 . . 1.071 no
C61 H612 . . 0.984 no
C62 C63 . . 1.500(10) no
C62 H621 . . 1.011 no
C62 H622 . . 1.006 no
C63 H631 . . 0.910 no
C63 H632 . . 1.036 no
C17 H171 . . 0.962 no
C17 H172 . . 0.971 no
C17 H173 . . 0.948 no
C17 H174 . . 0.959 no
C17 H175 . . 0.949 no
C17 H176 . . 0.973 no
C37 H371 . . 0.968 no
C37 H372 . . 0.950 no
C37 H373 . . 0.968 no
C37 H374 . . 0.956 no
C37 H375 . . 0.974 no
C37 H376 . . 0.956 no
C51 H511 . . 0.960 no
C51 H512 . . 0.960 no
H171 H175 . . 0.905 no
H171 H176 . . 0.905 no
H172 H174 . . 0.905 no
H172 H176 . . 0.905 no
H173 H174 . . 0.905 no
H173 H175 . . 0.905 no
H271 H275 . . 0.905 no
H271 H276 . . 0.905 no
H272 H274 . . 0.905 no
H272 H276 . . 0.905 no
H273 H274 . . 0.905 no
H273 H275 . . 0.905 no
H371 H375 . . 0.905 no
H371 H376 . . 0.905 no
H372 H374 . . 0.905 no
H372 H376 . . 0.905 no
H373 H374 . . 0.905 no
H373 H375 . . 0.905 no
